data_2221740
loop_
_publ_author_name
'Zhu, Pei-Hua'
'Ni, Zi-Zhen'
'Dong, Chun-Hui'
'Zhao, Yan-Fang'
'Wei, Qin'

_publ_section_title
;
 [3,5-Bis(benzyloxy)phenyl]methanol
;
_journal_coeditor_code IS2400
_journal_issue 5
_journal_name_full 'Acta Crystallographica Section E'
_journal_page_first o962
_journal_paper_doi 10.1107/S1600536809010757
_journal_volume 65
_journal_year 2009
_chemical_formula_iupac 'C21 H20 O3'
_chemical_formula_moiety 'C21 H20 O3'
_chemical_formula_sum 'C21 H20 O3'
_chemical_formula_weight 320.37
_chemical_name_systematic
;
[3,5-Bis(benzyloxy)phenyl]methanol
;
_space_group_IT_number 2
_symmetry_cell_setting triclinic
_symmetry_space_group_name_Hall '-P 1'
_symmetry_space_group_name_H-M 'P -1'
_atom_sites_solution_hydrogens geom
_atom_sites_solution_primary direct
_atom_sites_solution_secondary difmap
_audit_creation_method SHELXL-97
_cell_angle_alpha 74.0490(10)
_cell_angle_beta 83.2930(10)
_cell_angle_gamma 89.733(2)
_cell_formula_units_Z 2
_cell_length_a 4.8555(6)
_cell_length_b 12.2442(18)
_cell_length_c 15.017(2)
_cell_measurement_reflns_used 1252
_cell_measurement_temperature 298(2)
_cell_measurement_theta_max 23.942
_cell_measurement_theta_min 2.525
_cell_volume 852.2(2)
_computing_cell_refinement 'SAINT-Plus (Bruker, 2004)'
_computing_data_collection 'APEX2 (Bruker, 2004)'
_computing_data_reduction 'SAINT-Plus (Bruker, 2004)'
_computing_molecular_graphics 'SHELXTL (Sheldrick, 2008)'
_computing_publication_material 'SHELXTL (Sheldrick, 2008)'
_computing_structure_refinement 'SHELXL97 (Sheldrick, 2008)'
_computing_structure_solution 'SHELXS97 (Sheldrick, 2008)'
_diffrn_ambient_temperature 298(2)
_diffrn_measured_fraction_theta_full 0.967
_diffrn_measured_fraction_theta_max 0.967
_diffrn_measurement_device_type 'Bruker APEXII CCD area-detector'
_diffrn_measurement_method '\f and \w'
_diffrn_radiation_monochromator graphite
_diffrn_radiation_source 'fine-focus sealed tube'
_diffrn_radiation_type MoK\a
_diffrn_radiation_wavelength 0.71073
_diffrn_reflns_av_R_equivalents 0.0351
_diffrn_reflns_av_sigmaI/netI 0.0738
_diffrn_reflns_limit_h_max 5
_diffrn_reflns_limit_h_min -5
_diffrn_reflns_limit_k_max 13
_diffrn_reflns_limit_k_min -14
_diffrn_reflns_limit_l_max 17
_diffrn_reflns_limit_l_min -17
_diffrn_reflns_number 4355
_diffrn_reflns_theta_full 25.00
_diffrn_reflns_theta_max 25.00
_diffrn_reflns_theta_min 1.42
_exptl_absorpt_coefficient_mu 0.082
_exptl_absorpt_correction_T_max 0.9877
_exptl_absorpt_correction_T_min 0.9630
_exptl_absorpt_correction_type multi-scan
_exptl_absorpt_process_details '(<i>SADABS</i>; Bruker, 2001)'
_exptl_crystal_colour colorless
_exptl_crystal_density_diffrn 1.249
_exptl_crystal_density_method 'not measured'
_exptl_crystal_description needle
_exptl_crystal_F_000 340
_exptl_crystal_size_max 0.46
_exptl_crystal_size_mid 0.16
_exptl_crystal_size_min 0.15
_refine_diff_density_max 0.368
_refine_diff_density_min -0.207
_refine_ls_extinction_method none
_refine_ls_goodness_of_fit_ref 0.987
_refine_ls_hydrogen_treatment constr
_refine_ls_matrix_type full
_refine_ls_number_parameters 217
_refine_ls_number_reflns 2909
_refine_ls_number_restraints 0
_refine_ls_restrained_S_all 0.987
_refine_ls_R_factor_all 0.1080
_refine_ls_R_factor_gt 0.0565
_refine_ls_shift/su_max 0.001
_refine_ls_shift/su_mean 0.000
_refine_ls_structure_factor_coef Fsqd
_refine_ls_weighting_details 'calc w=1/[\s^2^(Fo^2^)+(0.0808P)^2^] where P=(Fo^2^+2Fc^2^)/3'
_refine_ls_weighting_scheme calc
_refine_ls_wR_factor_gt 0.1330
_refine_ls_wR_factor_ref 0.1675
_reflns_number_gt 1563
_reflns_number_total 2909
_reflns_threshold_expression I>2\s(I)
_cod_data_source_file is2400.cif
_cod_data_source_block I
_cod_depositor_comments
;
The following automatic conversions were performed:
'_symmetry_cell_setting' value 'Triclinic' changed to 'triclinic'
according to '/home/saulius/struct/CIF-dictionaries/cif_core.dic'
dictionary named 'cif_core.dic' version 2.4.1 from 2010-06-29.

Automatic conversion script
Id: cif_fix_enum 1527 2010-12-29 10:47:43Z saulius 

The following automatic conversions were performed:

'_symmetry_cell_setting' value 'Triclinic' changed to 'triclinic'
according to /home/saulius/struct/CIF-dictionaries/cif_core.dic
dictionary named 'cif_core.dic' version 2.4.1 from 2010-06-29.

Automatic conversion script
Id: cif_fix_values 1715 2011-07-08 13:25:40Z adriana 
;
_cod_database_code 2221740
_cod_database_fobs_code 2221740

loop_
_symmetry_equiv_pos_as_xyz
'x, y, z'
'-x, -y, -z'

loop_
_atom_site_type_symbol
_atom_site_label
_atom_site_fract_x
_atom_site_fract_y
_atom_site_fract_z
_atom_site_U_iso_or_equiv
_atom_site_adp_type
_atom_site_calc_flag
_atom_site_refinement_flags
_atom_site_occupancy
_atom_site_disorder_assembly
_atom_site_disorder_group
O O1 0.7476(4) 0.54725(14) 0.18038(12) 0.0568(6) Uani d . 1 . .
O O2 0.7536(4) 0.14526(14) 0.29783(13) 0.0635(6) Uani d . 1 . .
O O3 1.2666(5) 0.48874(17) 0.45678(15) 0.0789(7) Uani d . 1 . .
H H3 1.3738 0.4982 0.4970 0.095 Uiso d PR 0.50 . .
H H3' 1.1026 0.4958 0.4828 0.095 Uiso d PR 0.50 . .
C C1 0.8253(5) 0.4491(2) 0.24052(17) 0.0426(6) Uani d . 1 . .
C C2 0.7487(5) 0.34076(19) 0.23990(17) 0.0453(7) Uani d . 1 . .
H H2A 0.6341 0.3299 0.1974 0.054 Uiso calc R 1 . .
C C3 0.8453(6) 0.2488(2) 0.30348(18) 0.0464(7) Uani d . 1 . .
C C4 1.0120(6) 0.2635(2) 0.36729(18) 0.0480(7) Uani d . 1 . .
H H4A 1.0747 0.2007 0.4098 0.058 Uiso calc R 1 . .
C C5 1.0871(5) 0.3729(2) 0.36817(17) 0.0425(6) Uani d . 1 . .
C C6 0.9927(5) 0.4648(2) 0.30581(17) 0.0438(7) Uani d . 1 . .
H H6A 1.0402 0.5379 0.3069 0.053 Uiso calc R 1 . .
C C7 0.5903(6) 0.5371(2) 0.10822(18) 0.0533(7) Uani d . 1 . .
H H7A 0.4095 0.5024 0.1351 0.064 Uiso calc R 1 . .
H H7B 0.6854 0.4897 0.0729 0.064 Uiso calc R 1 . .
C C8 0.5585(6) 0.6536(2) 0.04585(18) 0.0496(7) Uani d . 1 . .
C C9 0.7312(7) 0.6937(3) -0.0356(2) 0.0754(10) Uani d . 1 . .
H H9A 0.8676 0.6473 -0.0528 0.090 Uiso calc R 1 . .
C C10 0.7059(10) 0.8012(3) -0.0920(3) 0.0962(13) Uani d . 1 . .
H H10A 0.8263 0.8274 -0.1467 0.115 Uiso calc R 1 . .
C C11 0.5067(10) 0.8696(3) -0.0687(3) 0.0908(12) Uani d . 1 . .
H H11A 0.4883 0.9422 -0.1076 0.109 Uiso calc R 1 . .
C C12 0.3331(9) 0.8312(3) 0.0124(3) 0.1023(13) Uani d . 1 . .
H H12A 0.1982 0.8781 0.0297 0.123 Uiso calc R 1 . .
C C13 0.3587(8) 0.7224(3) 0.0687(2) 0.0794(10) Uani d . 1 . .
H H13A 0.2372 0.6959 0.1232 0.095 Uiso calc R 1 . .
C C14 0.8719(7) 0.0468(2) 0.3518(2) 0.0680(9) Uani d . 1 . .
H H14A 0.8331 0.0422 0.4176 0.082 Uiso calc R 1 . .
H H14B 1.0716 0.0501 0.3354 0.082 Uiso calc R 1 . .
C C15 0.7497(7) -0.0552(2) 0.3328(2) 0.0557(8) Uani d . 1 . .
C C16 0.8521(8) -0.0914(3) 0.2569(2) 0.0772(10) Uani d . 1 . .
H H16A 0.9985 -0.0510 0.2158 0.093 Uiso calc R 1 . .
C C17 0.7416(8) -0.1859(3) 0.2410(3) 0.0869(11) Uani d . 1 . .
H H17A 0.8147 -0.2090 0.1893 0.104 Uiso calc R 1 . .
C C18 0.5285(9) -0.2461(3) 0.2992(3) 0.0790(11) Uani d . 1 . .
H H18A 0.4561 -0.3106 0.2880 0.095 Uiso calc R 1 . .
C C19 0.4214(8) -0.2119(3) 0.3736(3) 0.0840(11) Uani d . 1 . .
H H19A 0.2732 -0.2526 0.4136 0.101 Uiso calc R 1 . .
C C20 0.5308(7) -0.1165(3) 0.3910(2) 0.0724(9) Uani d . 1 . .
H H20A 0.4552 -0.0937 0.4427 0.087 Uiso calc R 1 . .
C C21 1.2750(6) 0.3847(2) 0.43799(19) 0.0533(7) Uani d . 1 . .
H H21C 1.2243 0.3258 0.4958 0.064 Uiso calc R 1 . .
H H21A 1.4641 0.3721 0.4148 0.064 Uiso calc R 1 . .

loop_
_atom_site_aniso_label
_atom_site_aniso_U_11
_atom_site_aniso_U_22
_atom_site_aniso_U_33
_atom_site_aniso_U_12
_atom_site_aniso_U_13
_atom_site_aniso_U_23
O1 0.0814(15) 0.0381(10) 0.0525(11) -0.0110(9) -0.0322(10) -0.0052(9)
O2 0.0863(16) 0.0319(10) 0.0791(14) 0.0001(9) -0.0387(12) -0.0149(9)
O3 0.0913(17) 0.0735(14) 0.0969(17) 0.0106(12) -0.0500(14) -0.0495(13)
C1 0.0504(17) 0.0370(14) 0.0399(14) -0.0060(12) -0.0073(12) -0.0090(12)
C2 0.0548(18) 0.0405(15) 0.0447(15) -0.0049(12) -0.0162(13) -0.0141(12)
C3 0.0544(18) 0.0364(14) 0.0529(16) -0.0019(12) -0.0106(14) -0.0179(13)
C4 0.0553(18) 0.0407(15) 0.0521(16) 0.0023(12) -0.0168(14) -0.0156(13)
C5 0.0382(15) 0.0501(16) 0.0421(14) -0.0022(12) -0.0080(12) -0.0166(13)
C6 0.0480(17) 0.0412(15) 0.0451(14) -0.0094(12) -0.0073(13) -0.0162(12)
C7 0.067(2) 0.0495(17) 0.0465(15) -0.0089(14) -0.0208(14) -0.0128(13)
C8 0.0575(19) 0.0477(16) 0.0469(16) -0.0056(14) -0.0173(14) -0.0139(13)
C9 0.090(3) 0.064(2) 0.064(2) -0.0044(18) 0.0077(19) -0.0125(18)
C10 0.131(4) 0.074(3) 0.065(2) -0.018(2) 0.002(2) 0.005(2)
C11 0.114(3) 0.060(2) 0.087(3) -0.006(2) -0.039(3) 0.010(2)
C12 0.109(3) 0.073(3) 0.112(3) 0.023(2) -0.015(3) -0.002(2)
C13 0.082(3) 0.073(2) 0.070(2) 0.014(2) -0.0027(18) 0.0004(18)
C14 0.097(3) 0.0410(16) 0.073(2) 0.0056(16) -0.0391(18) -0.0153(15)
C15 0.072(2) 0.0330(15) 0.0616(19) 0.0019(14) -0.0210(16) -0.0064(14)
C16 0.088(3) 0.059(2) 0.086(2) -0.0220(18) 0.009(2) -0.0278(18)
C17 0.093(3) 0.072(2) 0.109(3) -0.006(2) -0.003(2) -0.050(2)
C18 0.092(3) 0.0474(19) 0.102(3) -0.0107(19) -0.037(2) -0.019(2)
C19 0.084(3) 0.069(2) 0.088(3) -0.028(2) -0.020(2) 0.001(2)
C20 0.081(3) 0.070(2) 0.065(2) 0.0024(19) -0.0113(19) -0.0148(18)
C21 0.0524(18) 0.0574(17) 0.0596(18) 0.0020(14) -0.0189(14) -0.0267(15)

loop_
_atom_type_symbol
_atom_type_description
_atom_type_scat_dispersion_real
_atom_type_scat_dispersion_imag
_atom_type_scat_source
C C 0.0033 0.0016 'International Tables Vol C Tables 4.2.6.8 and 6.1.1.4'
H H 0.0000 0.0000 'International Tables Vol C Tables 4.2.6.8 and 6.1.1.4'
O O 0.0106 0.0060 'International Tables Vol C Tables 4.2.6.8 and 6.1.1.4'

loop_
_geom_angle_atom_site_label_1
_geom_angle_atom_site_label_2
_geom_angle_atom_site_label_3
_geom_angle_site_symmetry_1
_geom_angle_site_symmetry_3
_geom_angle
_geom_angle_publ_flag
C1 O1 C7 . . 117.82(18) n
C3 O2 C14 . . 117.6(2) n
C21 O3 H3 . . 116.4 ?
C21 O3 H3' . . 107.9 ?
H3 O3 H3' . . 103.4 ?
O1 C1 C2 . . 124.7(2) ?
O1 C1 C6 . . 115.0(2) ?
C2 C1 C6 . . 120.3(2) ?
C3 C2 C1 . . 118.9(2) ?
C3 C2 H2A . . 120.6 ?
C1 C2 H2A . . 120.6 ?
C4 C3 O2 . . 124.6(2) ?
C4 C3 C2 . . 121.2(2) ?
O2 C3 C2 . . 114.1(2) ?
C3 C4 C5 . . 119.7(2) ?
C3 C4 H4A . . 120.1 ?
C5 C4 H4A . . 120.1 ?
C6 C5 C4 . . 119.8(2) ?
C6 C5 C21 . . 122.4(2) ?
C4 C5 C21 . . 117.8(2) ?
C5 C6 C1 . . 120.1(2) ?
C5 C6 H6A . . 119.9 ?
C1 C6 H6A . . 119.9 ?
O1 C7 C8 . . 108.02(19) ?
O1 C7 H7A . . 110.1 ?
C8 C7 H7A . . 110.1 ?
O1 C7 H7B . . 110.1 ?
C8 C7 H7B . . 110.1 ?
H7A C7 H7B . . 108.4 ?
C13 C8 C9 . . 118.4(3) ?
C13 C8 C7 . . 120.9(3) ?
C9 C8 C7 . . 120.8(3) ?
C8 C9 C10 . . 120.9(3) ?
C8 C9 H9A . . 119.6 ?
C10 C9 H9A . . 119.6 ?
C11 C10 C9 . . 120.5(4) ?
C11 C10 H10A . . 119.8 ?
C9 C10 H10A . . 119.8 ?
C10 C11 C12 . . 119.5(4) ?
C10 C11 H11A . . 120.3 ?
C12 C11 H11A . . 120.3 ?
C11 C12 C13 . . 119.7(4) ?
C11 C12 H12A . . 120.1 ?
C13 C12 H12A . . 120.1 ?
C8 C13 C12 . . 121.0(3) ?
C8 C13 H13A . . 119.5 ?
C12 C13 H13A . . 119.5 ?
O2 C14 C15 . . 108.6(2) n
O2 C14 H14A . . 110.0 ?
C15 C14 H14A . . 110.0 ?
O2 C14 H14B . . 110.0 ?
C15 C14 H14B . . 110.0 ?
H14A C14 H14B . . 108.4 ?
C16 C15 C20 . . 117.6(3) ?
C16 C15 C14 . . 121.4(3) ?
C20 C15 C14 . . 121.0(3) ?
C17 C16 C15 . . 120.9(3) ?
C17 C16 H16A . . 119.5 ?
C15 C16 H16A . . 119.5 ?
C18 C17 C16 . . 121.0(4) ?
C18 C17 H17A . . 119.5 ?
C16 C17 H17A . . 119.5 ?
C19 C18 C17 . . 119.4(3) ?
C19 C18 H18A . . 120.3 ?
C17 C18 H18A . . 120.3 ?
C18 C19 C20 . . 120.4(3) ?
C18 C19 H19A . . 119.8 ?
C20 C19 H19A . . 119.8 ?
C15 C20 C19 . . 120.6(3) ?
C15 C20 H20A . . 119.7 ?
C19 C20 H20A . . 119.7 ?
O3 C21 C5 . . 114.2(2) n
O3 C21 H21C . . 108.7 ?
C5 C21 H21C . . 108.7 ?
O3 C21 H21A . . 108.7 ?
C5 C21 H21A . . 108.7 ?
H21C C21 H21A . . 107.6 ?

loop_
_geom_bond_atom_site_label_1
_geom_bond_atom_site_label_2
_geom_bond_site_symmetry_2
_geom_bond_distance
_geom_bond_publ_flag
O1 C1 . 1.371(3) n
O1 C7 . 1.429(3) ?
O2 C3 . 1.374(3) n
O2 C14 . 1.416(3) ?
O3 C21 . 1.378(3) ?
O3 H3 . 0.8727 ?
O3 H3' . 0.8599 ?
C1 C2 . 1.382(3) ?
C1 C6 . 1.396(3) ?
C2 C3 . 1.381(3) ?
C2 H2A . 0.9300 ?
C3 C4 . 1.372(3) ?
C4 C5 . 1.394(3) ?
C4 H4A . 0.9300 ?
C5 C6 . 1.367(3) ?
C5 C21 . 1.503(3) ?
C6 H6A . 0.9300 ?
C7 C8 . 1.494(4) n
C7 H7A . 0.9700 ?
C7 H7B . 0.9700 ?
C8 C13 . 1.358(4) ?
C8 C9 . 1.369(4) ?
C9 C10 . 1.370(5) ?
C9 H9A . 0.9300 ?
C10 C11 . 1.354(5) ?
C10 H10A . 0.9300 ?
C11 C12 . 1.365(5) ?
C11 H11A . 0.9300 ?
C12 C13 . 1.381(5) ?
C12 H12A . 0.9300 ?
C13 H13A . 0.9300 ?
C14 C15 . 1.496(4) n
C14 H14A . 0.9700 ?
C14 H14B . 0.9700 ?
C15 C16 . 1.372(4) ?
C15 C20 . 1.374(4) ?
C16 C17 . 1.369(4) ?
C16 H16A . 0.9300 ?
C17 C18 . 1.349(5) ?
C17 H17A . 0.9300 ?
C18 C19 . 1.347(5) ?
C18 H18A . 0.9300 ?
C19 C20 . 1.387(4) ?
C19 H19A . 0.9300 ?
C20 H20A . 0.9300 ?
C21 H21C . 0.9700 ?
C21 H21A . 0.9700 ?

loop_
_geom_hbond_atom_site_label_D
_geom_hbond_atom_site_label_H
_geom_hbond_atom_site_label_A
_geom_hbond_site_symmetry_A
_geom_hbond_distance_DH
_geom_hbond_distance_HA
_geom_hbond_distance_DA
_geom_hbond_angle_DHA
O3 H3 O3 2_866 0.87 1.98 2.791(4) 155
O3 H3' O3 2_766 0.86 1.95 2.805(5) 179

loop_
_geom_torsion_atom_site_label_1
_geom_torsion_atom_site_label_2
_geom_torsion_atom_site_label_3
_geom_torsion_atom_site_label_4
_geom_torsion_site_symmetry_1
_geom_torsion_site_symmetry_2
_geom_torsion_site_symmetry_3
_geom_torsion_site_symmetry_4
_geom_torsion
_geom_torsion_publ_flag
C7 O1 C1 C2 . . . . -4.0(4) ?
C7 O1 C1 C6 . . . . 176.2(2) ?
O1 C1 C2 C3 . . . . 178.9(2) ?
C6 C1 C2 C3 . . . . -1.3(4) ?
C14 O2 C3 C4 . . . . -10.0(4) ?
C14 O2 C3 C2 . . . . 171.7(2) ?
C1 C2 C3 C4 . . . . 0.7(4) ?
C1 C2 C3 O2 . . . . 179.1(2) ?
O2 C3 C4 C5 . . . . -178.4(2) ?
C2 C3 C4 C5 . . . . -0.3(4) ?
C3 C4 C5 C6 . . . . 0.4(4) ?
C3 C4 C5 C21 . . . . -178.7(2) ?
C4 C5 C6 C1 . . . . -1.0(4) ?
C21 C5 C6 C1 . . . . 178.1(2) ?
O1 C1 C6 C5 . . . . -178.8(2) ?
C2 C1 C6 C5 . . . . 1.5(4) ?
C1 O1 C7 C8 . . . . -173.7(2) ?
O1 C7 C8 C13 . . . . -82.1(3) ?
O1 C7 C8 C9 . . . . 97.5(3) ?
C13 C8 C9 C10 . . . . 0.9(5) ?
C7 C8 C9 C10 . . . . -178.8(3) ?
C8 C9 C10 C11 . . . . -0.7(6) ?
C9 C10 C11 C12 . . . . 0.9(6) ?
C10 C11 C12 C13 . . . . -1.3(6) ?
C9 C8 C13 C12 . . . . -1.3(5) ?
C7 C8 C13 C12 . . . . 178.3(3) ?
C11 C12 C13 C8 . . . . 1.6(6) ?
C3 O2 C14 C15 . . . . -178.2(2) ?
O2 C14 C15 C16 . . . . 83.4(4) ?
O2 C14 C15 C20 . . . . -96.8(3) ?
C20 C15 C16 C17 . . . . -0.9(5) ?
C14 C15 C16 C17 . . . . 178.9(3) ?
C15 C16 C17 C18 . . . . 0.2(6) ?
C16 C17 C18 C19 . . . . 0.6(6) ?
C17 C18 C19 C20 . . . . -0.7(5) ?
C16 C15 C20 C19 . . . . 0.8(5) ?
C14 C15 C20 C19 . . . . -179.0(3) ?
C18 C19 C20 C15 . . . . 0.0(5) ?
C6 C5 C21 O3 . . . . 21.5(4) ?
C4 C5 C21 O3 . . . . -159.4(2) ?
